data_7108956
loop_
_publ_author_name
'Sidonie B. L. Vollrath'
'Chunhua Hu'
'Stefan Brase'
'Kent Kirshenbaum'

_publ_section_title
;
 Peptoid nanotubes: an oligomer macrocycle that reversibly sequesters
 water via single-crystal-to-single-crystal transformations
;
_journal_name_full Chem.Commun.
_journal_page_first 2317
_journal_paper_doi 10.1039/c3cc37163h
_journal_volume 49
_journal_year 2013
_chemical_formula_sum 'C52 H56.44 N8 O10.22'
_chemical_formula_weight 957.06
_chemical_name_systematic
;
?
;
_space_group_IT_number 15
_symmetry_cell_setting monoclinic
_symmetry_space_group_name_Hall '-C 2yc'
_symmetry_space_group_name_H-M 'C 1 2/c 1'
_atom_sites_solution_hydrogens geom
_atom_sites_solution_primary direct
_atom_sites_solution_secondary difmap
_audit_creation_method SHELXL-97
_cell_angle_alpha 90.00
_cell_angle_beta 106.8700(10)
_cell_angle_gamma 90.00
_cell_formula_units_Z 4
_cell_length_a 26.2149(18)
_cell_length_b 8.8110(6)
_cell_length_c 21.7702(15)
_cell_measurement_reflns_used 7839
_cell_measurement_temperature 100(2)
_cell_measurement_theta_max 27.97
_cell_measurement_theta_min 2.45
_cell_volume 4812.1(6)
_computing_cell_refinement 'Bruker SAINT'
_computing_data_collection 'Bruker APEX2'
_computing_data_reduction 'Bruker SAINT'
_computing_molecular_graphics 'Bruker SHELXTL'
_computing_publication_material 'Bruker SHELXTL'
_computing_structure_refinement 'SHELXL-97 (Sheldrick, 2008)'
_computing_structure_solution 'SHELXS-97 (Sheldrick, 2008)'
_diffrn_ambient_temperature 100(2)
_diffrn_measured_fraction_theta_full 0.999
_diffrn_measured_fraction_theta_max 0.999
_diffrn_measurement_device_type 'Bruker APEX-II CCD'
_diffrn_measurement_method '\w scans'
_diffrn_radiation_monochromator graphite
_diffrn_radiation_source 'fine-focus sealed tube'
_diffrn_radiation_type MoK\a
_diffrn_radiation_wavelength 0.71073
_diffrn_reflns_av_R_equivalents 0.0482
_diffrn_reflns_av_sigmaI/netI 0.0328
_diffrn_reflns_limit_h_max 34
_diffrn_reflns_limit_h_min -34
_diffrn_reflns_limit_k_max 11
_diffrn_reflns_limit_k_min -11
_diffrn_reflns_limit_l_max 29
_diffrn_reflns_limit_l_min -29
_diffrn_reflns_number 35559
_diffrn_reflns_theta_full 28.30
_diffrn_reflns_theta_max 28.30
_diffrn_reflns_theta_min 1.62
_exptl_absorpt_coefficient_mu 0.093
_exptl_absorpt_correction_T_max 0.9849
_exptl_absorpt_correction_T_min 0.9507
_exptl_absorpt_correction_type multi-scan
_exptl_absorpt_process_details SADABS
_exptl_crystal_colour colorless
_exptl_crystal_density_diffrn 1.321
_exptl_crystal_density_method 'not measured'
_exptl_crystal_description plate
_exptl_crystal_F_000 2025
_exptl_crystal_size_max 0.55
_exptl_crystal_size_mid 0.54
_exptl_crystal_size_min 0.16
_refine_diff_density_max 0.310
_refine_diff_density_min -0.242
_refine_diff_density_rms 0.043
_refine_ls_extinction_method none
_refine_ls_goodness_of_fit_ref 1.044
_refine_ls_hydrogen_treatment mixed
_refine_ls_matrix_type full
_refine_ls_number_parameters 321
_refine_ls_number_reflns 5984
_refine_ls_number_restraints 0
_refine_ls_restrained_S_all 1.044
_refine_ls_R_factor_all 0.0529
_refine_ls_R_factor_gt 0.0395
_refine_ls_shift/su_max 0.000
_refine_ls_shift/su_mean 0.000
_refine_ls_structure_factor_coef Fsqd
_refine_ls_weighting_details 'calc w=1/[\s^2^(Fo^2^)+(0.0375P)^2^+3.5394P] where P=(Fo^2^+2Fc^2^)/3'
_refine_ls_weighting_scheme calc
_refine_ls_wR_factor_gt 0.0919
_refine_ls_wR_factor_ref 0.0996
_reflns_number_gt 4804
_reflns_number_total 5984
_reflns_threshold_expression >2sigma(I)
_cod_data_source_file c3cc37163h.txt
_cod_data_source_block 10ktk14h
_cod_original_sg_symbol_H-M 'C2/c '
_cod_database_code 7108956

loop_
_symmetry_equiv_pos_as_xyz
'x, y, z'
'-x, y, -z+1/2'
'x+1/2, y+1/2, z'
'-x+1/2, y+1/2, -z+1/2'
'-x, -y, -z'
'x, -y, z-1/2'
'-x+1/2, -y+1/2, -z'
'x+1/2, -y+1/2, z-1/2'

loop_
_atom_site_label
_atom_site_type_symbol
_atom_site_fract_x
_atom_site_fract_y
_atom_site_fract_z
_atom_site_U_iso_or_equiv
_atom_site_adp_type
_atom_site_occupancy
_atom_site_symmetry_multiplicity
_atom_site_calc_flag
_atom_site_refinement_flags
O1 O 0.14294(4) 0.12441(10) 0.26605(4) 0.0244(2) Uani 1 1 d .
O2 O 0.14345(4) 0.29430(12) 0.10849(4) 0.0307(2) Uani 1 1 d .
O3 O 0.32386(4) 0.16755(11) 0.18930(5) 0.0288(2) Uani 1 1 d .
O4 O -0.01287(3) 0.40745(10) 0.06523(4) 0.0231(2) Uani 1 1 d .
O5 O 0.07043(3) 0.36361(10) 0.31951(4) 0.02228(19) Uani 1 1 d .
N1 N 0.16931(4) 0.23618(12) 0.36361(5) 0.0202(2) Uani 1 1 d .
N2 N 0.19902(4) 0.30512(12) 0.20978(5) 0.0199(2) Uani 1 1 d .
N3 N 0.06803(4) 0.47737(12) 0.13131(5) 0.0195(2) Uani 1 1 d .
N4 N -0.02902(4) 0.17908(12) 0.14052(5) 0.0186(2) Uani 1 1 d .
C1 C 0.17075(5) 0.21880(14) 0.30204(6) 0.0193(2) Uani 1 1 d .
C2 C 0.12527(5) 0.16156(15) 0.37945(6) 0.0217(3) Uani 1 1 d .
H2A H 0.1326 0.1583 0.4267 0.026 Uiso 1 1 calc R
H2B H 0.1222 0.0558 0.3635 0.026 Uiso 1 1 calc R
C3 C 0.20086(5) 0.34297(15) 0.40866(6) 0.0226(3) Uani 1 1 d .
C4 C 0.17622(6) 0.44322(16) 0.44052(7) 0.0294(3) Uani 1 1 d .
H4 H 0.1385 0.4431 0.4315 0.035 Uiso 1 1 calc R
C5 C 0.20688(7) 0.54335(18) 0.48553(7) 0.0376(4) Uani 1 1 d .
H5 H 0.1903 0.6095 0.5084 0.045 Uiso 1 1 calc R
C6 C 0.26176(7) 0.54668(19) 0.49704(7) 0.0397(4) Uani 1 1 d .
H6 H 0.2826 0.6176 0.5268 0.048 Uiso 1 1 calc R
C7 C 0.28619(6) 0.44747(19) 0.46555(7) 0.0349(4) Uani 1 1 d .
H7 H 0.3237 0.4517 0.4731 0.042 Uiso 1 1 calc R
C8 C 0.25615(5) 0.34099(17) 0.42274(6) 0.0274(3) Uani 1 1 d .
H8 H 0.2732 0.2679 0.4034 0.033 Uiso 1 1 calc R
C9 C 0.20502(5) 0.33046(14) 0.27744(6) 0.0191(2) Uani 1 1 d .
H9A H 0.1943 0.4357 0.2838 0.023 Uiso 1 1 calc R
H9B H 0.2429 0.3178 0.3023 0.023 Uiso 1 1 calc R
C10 C 0.15305(5) 0.33854(14) 0.16400(6) 0.0203(2) Uani 1 1 d .
C11 C 0.23634(5) 0.19771(15) 0.19523(6) 0.0230(3) Uani 1 1 d .
H11A H 0.2187 0.1438 0.1547 0.028 Uiso 1 1 calc R
H11B H 0.2471 0.1214 0.2300 0.028 Uiso 1 1 calc R
C12 C 0.28531(5) 0.27994(15) 0.18863(7) 0.0240(3) Uani 1 1 d .
H12A H 0.2766 0.3377 0.1479 0.029 Uiso 1 1 calc R
H12B H 0.2989 0.3516 0.2247 0.029 Uiso 1 1 calc R
C13 C 0.37057(6) 0.22726(17) 0.17773(8) 0.0320(3) Uani 1 1 d .
H13A H 0.3614 0.2724 0.1348 0.048 Uiso 1 1 calc R
H13B H 0.3965 0.1454 0.1806 0.048 Uiso 1 1 calc R
H13C H 0.3861 0.3051 0.2099 0.048 Uiso 1 1 calc R
C14 C 0.11412(5) 0.44218(14) 0.18480(6) 0.0189(2) Uani 1 1 d .
H14A H 0.1024 0.3915 0.2190 0.023 Uiso 1 1 calc R
H14B H 0.1325 0.5375 0.2027 0.023 Uiso 1 1 calc R
C15 C 0.02387(5) 0.38749(14) 0.11407(6) 0.0182(2) Uani 1 1 d .
C16 C 0.07656(5) 0.58952(15) 0.08517(6) 0.0252(2) Uani 1 1 d .
H16A H 0.1018 0.5475 0.0635 0.030 Uiso 1 1 calc R
H16B H 0.0423 0.6092 0.0520 0.030 Uiso 1 1 calc R
C17 C 0.09777(5) 0.73326(16) 0.11672(6) 0.0252(2) Uani 1 1 d .
C18 C 0.11590(6) 0.84749(18) 0.14272(8) 0.0350(3) Uani 1 1 d .
H18 H 0.1304 0.9391 0.1636 0.042 Uiso 1 1 calc R
C19 C 0.02167(5) 0.25935(14) 0.16110(6) 0.0188(2) Uani 1 1 d .
H19A H 0.0511 0.1871 0.1638 0.023 Uiso 1 1 calc R
H19B H 0.0265 0.3026 0.2044 0.023 Uiso 1 1 calc R
C20 C -0.03406(5) 0.03947(14) 0.10469(6) 0.0194(2) Uani 1 1 d .
C21 C -0.05200(5) 0.04193(16) 0.03811(6) 0.0240(3) Uani 1 1 d .
H21 H -0.0572 0.1358 0.0157 0.029 Uiso 1 1 calc R
C22 C -0.06227(6) -0.09418(17) 0.00457(7) 0.0289(3) Uani 1 1 d .
H22 H -0.0753 -0.0934 -0.0410 0.035 Uiso 1 1 calc R
C23 C -0.05365(6) -0.23074(16) 0.03720(7) 0.0303(3) Uani 1 1 d .
H23 H -0.0613 -0.3235 0.0141 0.036 Uiso 1 1 calc R
C24 C -0.03377(6) -0.23246(16) 0.10357(7) 0.0297(3) Uani 1 1 d .
H24 H -0.0267 -0.3264 0.1258 0.036 Uiso 1 1 calc R
C25 C -0.02412(5) -0.09677(15) 0.13757(7) 0.0245(3) Uani 1 1 d .
H25 H -0.0108 -0.0976 0.1831 0.029 Uiso 1 1 calc R
C26 C 0.07257(5) 0.24501(14) 0.34967(6) 0.0183(2) Uani 1 1 d .
O6 O 0.0000 0.5963(8) 0.2500 0.028(2) Uani 0.221(7) 2 d SP
H6O H 0.020(3) 0.540(9) 0.271(4) 0.02(2) Uiso 0.221(7) 1 d P

loop_
_atom_site_aniso_label
_atom_site_aniso_U_11
_atom_site_aniso_U_22
_atom_site_aniso_U_33
_atom_site_aniso_U_23
_atom_site_aniso_U_13
_atom_site_aniso_U_12
O1 0.0230(5) 0.0200(5) 0.0288(5) -0.0017(4) 0.0052(4) -0.0036(4)
O2 0.0309(5) 0.0360(6) 0.0235(5) -0.0093(4) 0.0055(4) 0.0034(4)
O3 0.0229(5) 0.0223(5) 0.0467(6) 0.0057(4) 0.0184(4) 0.0036(4)
O4 0.0214(4) 0.0248(5) 0.0198(4) 0.0005(4) 0.0008(4) -0.0016(4)
O5 0.0220(4) 0.0211(5) 0.0230(4) 0.0057(4) 0.0054(4) 0.0004(4)
N1 0.0160(5) 0.0209(5) 0.0232(5) 0.0031(4) 0.0048(4) -0.0014(4)
N2 0.0171(5) 0.0211(5) 0.0221(5) -0.0031(4) 0.0069(4) 0.0012(4)
N3 0.0179(5) 0.0200(5) 0.0189(5) 0.0027(4) 0.0028(4) -0.0011(4)
N4 0.0170(5) 0.0181(5) 0.0205(5) -0.0029(4) 0.0055(4) -0.0017(4)
C1 0.0154(5) 0.0168(6) 0.0252(6) 0.0025(5) 0.0051(5) 0.0031(4)
C2 0.0174(6) 0.0224(6) 0.0248(6) 0.0068(5) 0.0056(5) 0.0004(5)
C3 0.0232(6) 0.0228(7) 0.0192(6) 0.0041(5) 0.0018(5) -0.0030(5)
C4 0.0318(7) 0.0293(7) 0.0255(6) 0.0014(6) 0.0056(6) 0.0002(6)
C5 0.0505(10) 0.0313(8) 0.0272(7) -0.0028(6) 0.0054(7) -0.0022(7)
C6 0.0510(10) 0.0341(9) 0.0252(7) 0.0002(6) -0.0026(7) -0.0150(7)
C7 0.0295(7) 0.0451(9) 0.0235(7) 0.0107(6) -0.0028(6) -0.0119(7)
C8 0.0235(7) 0.0341(8) 0.0218(6) 0.0071(5) 0.0024(5) -0.0034(6)
C9 0.0161(6) 0.0201(6) 0.0208(6) -0.0006(5) 0.0047(5) -0.0016(5)
C10 0.0194(6) 0.0189(6) 0.0234(6) -0.0023(5) 0.0076(5) -0.0022(5)
C11 0.0205(6) 0.0206(6) 0.0297(7) -0.0021(5) 0.0103(5) 0.0021(5)
C12 0.0219(6) 0.0218(6) 0.0311(7) 0.0024(5) 0.0120(5) 0.0041(5)
C13 0.0238(7) 0.0283(8) 0.0493(9) 0.0050(6) 0.0191(6) 0.0013(6)
C14 0.0167(6) 0.0197(6) 0.0191(6) -0.0011(5) 0.0033(5) -0.0008(5)
C15 0.0192(6) 0.0174(6) 0.0182(5) -0.0029(5) 0.0059(5) 0.0012(5)
C16 0.0235(5) 0.0257(5) 0.0255(5) 0.0053(4) 0.0055(4) -0.0023(4)
C17 0.0235(5) 0.0257(5) 0.0255(5) 0.0053(4) 0.0055(4) -0.0023(4)
C18 0.0316(8) 0.0264(8) 0.0416(8) 0.0035(6) 0.0025(6) -0.0041(6)
C19 0.0156(5) 0.0200(6) 0.0195(6) -0.0001(5) 0.0031(4) -0.0013(5)
C20 0.0168(6) 0.0185(6) 0.0242(6) -0.0048(5) 0.0081(5) -0.0010(5)
C21 0.0244(6) 0.0251(7) 0.0233(6) -0.0031(5) 0.0082(5) -0.0005(5)
C22 0.0280(7) 0.0327(8) 0.0273(7) -0.0099(6) 0.0099(6) -0.0022(6)
C23 0.0286(7) 0.0256(7) 0.0403(8) -0.0136(6) 0.0157(6) -0.0037(6)
C24 0.0317(7) 0.0188(7) 0.0436(8) -0.0009(6) 0.0190(6) 0.0018(5)
C25 0.0244(6) 0.0233(7) 0.0279(6) -0.0013(5) 0.0107(5) 0.0025(5)
C26 0.0178(6) 0.0197(6) 0.0170(5) 0.0005(4) 0.0042(4) -0.0006(5)
O6 0.031(4) 0.019(4) 0.026(4) 0.000 -0.007(3) 0.000

loop_
_atom_type_symbol
_atom_type_description
_atom_type_scat_dispersion_real
_atom_type_scat_dispersion_imag
_atom_type_scat_source
C C 0.0033 0.0016 'International Tables Vol C Tables 4.2.6.8 and 6.1.1.4'
H H 0.0000 0.0000 'International Tables Vol C Tables 4.2.6.8 and 6.1.1.4'
N N 0.0061 0.0033 'International Tables Vol C Tables 4.2.6.8 and 6.1.1.4'
O O 0.0106 0.0060 'International Tables Vol C Tables 4.2.6.8 and 6.1.1.4'

loop_
_geom_angle_atom_site_label_1
_geom_angle_atom_site_label_2
_geom_angle_atom_site_label_3
_geom_angle
_geom_angle_site_symmetry_1
_geom_angle_site_symmetry_3
C12 O3 C13 112.93(10) . .
C1 N1 C3 124.87(10) . .
C1 N1 C2 115.69(10) . .
C3 N1 C2 118.30(10) . .
C10 N2 C9 121.61(10) . .
C10 N2 C11 119.34(10) . .
C9 N2 C11 115.94(10) . .
C15 N3 C14 122.77(10) . .
C15 N3 C16 119.18(10) . .
C14 N3 C16 115.86(10) . .
C26 N4 C20 120.20(10) 2 .
C26 N4 C19 118.66(10) 2 .
C20 N4 C19 120.86(10) . .
O1 C1 N1 121.61(11) . .
O1 C1 C9 120.86(11) . .
N1 C1 C9 117.35(11) . .
N1 C2 C26 111.28(10) . .
N1 C2 H2A 109.4 . .
C26 C2 H2A 109.4 . .
N1 C2 H2B 109.4 . .
C26 C2 H2B 109.4 . .
H2A C2 H2B 108.0 . .
C8 C3 C4 120.15(13) . .
C8 C3 N1 119.94(12) . .
C4 C3 N1 119.84(12) . .
C5 C4 C3 119.83(14) . .
C5 C4 H4 120.1 . .
C3 C4 H4 120.1 . .
C6 C5 C4 119.91(15) . .
C6 C5 H5 120.0 . .
C4 C5 H5 120.0 . .
C7 C6 C5 120.27(14) . .
C7 C6 H6 119.9 . .
C5 C6 H6 119.9 . .
C6 C7 C8 120.37(14) . .
C6 C7 H7 119.8 . .
C8 C7 H7 119.8 . .
C3 C8 C7 119.28(14) . .
C3 C8 H8 120.4 . .
C7 C8 H8 120.4 . .
N2 C9 C1 110.75(10) . .
N2 C9 H9A 109.5 . .
C1 C9 H9A 109.5 . .
N2 C9 H9B 109.5 . .
C1 C9 H9B 109.5 . .
H9A C9 H9B 108.1 . .
O2 C10 N2 122.76(12) . .
O2 C10 C14 121.17(11) . .
N2 C10 C14 116.02(10) . .
N2 C11 C12 110.47(10) . .
N2 C11 H11A 109.6 . .
C12 C11 H11A 109.6 . .
N2 C11 H11B 109.6 . .
C12 C11 H11B 109.6 . .
H11A C11 H11B 108.1 . .
O3 C12 C11 106.68(10) . .
O3 C12 H12A 110.4 . .
C11 C12 H12A 110.4 . .
O3 C12 H12B 110.4 . .
C11 C12 H12B 110.4 . .
H12A C12 H12B 108.6 . .
O3 C13 H13A 109.5 . .
O3 C13 H13B 109.5 . .
H13A C13 H13B 109.5 . .
O3 C13 H13C 109.5 . .
H13A C13 H13C 109.5 . .
H13B C13 H13C 109.5 . .
N3 C14 C10 111.22(10) . .
N3 C14 H14A 109.4 . .
C10 C14 H14A 109.4 . .
N3 C14 H14B 109.4 . .
C10 C14 H14B 109.4 . .
H14A C14 H14B 108.0 . .
O4 C15 N3 123.22(11) . .
O4 C15 C19 120.85(11) . .
N3 C15 C19 115.90(10) . .
C17 C16 N3 111.78(11) . .
C17 C16 H16A 109.3 . .
N3 C16 H16A 109.3 . .
C17 C16 H16B 109.3 . .
N3 C16 H16B 109.3 . .
H16A C16 H16B 107.9 . .
C18 C17 C16 178.55(16) . .
C17 C18 H18 180.0 . .
N4 C19 C15 111.05(10) . .
N4 C19 H19A 109.4 . .
C15 C19 H19A 109.4 . .
N4 C19 H19B 109.4 . .
C15 C19 H19B 109.4 . .
H19A C19 H19B 108.0 . .
C25 C20 C21 120.65(12) . .
C25 C20 N4 119.11(11) . .
C21 C20 N4 120.11(11) . .
C20 C21 C22 119.39(13) . .
C20 C21 H21 120.3 . .
C22 C21 H21 120.3 . .
C23 C22 C21 120.23(13) . .
C23 C22 H22 119.9 . .
C21 C22 H22 119.9 . .
C22 C23 C24 120.07(13) . .
C22 C23 H23 120.0 . .
C24 C23 H23 120.0 . .
C23 C24 C25 120.05(13) . .
C23 C24 H24 120.0 . .
C25 C24 H24 120.0 . .
C20 C25 C24 119.53(12) . .
C20 C25 H25 120.2 . .
C24 C25 H25 120.2 . .
O5 C26 N4 122.76(11) . 2
O5 C26 C2 122.04(11) . .
N4 C26 C2 115.20(10) 2 .

loop_
_geom_bond_atom_site_label_1
_geom_bond_atom_site_label_2
_geom_bond_distance
_geom_bond_site_symmetry_2
O1 C1 1.2269(15) .
O2 C10 1.2243(15) .
O3 C12 1.4120(15) .
O3 C13 1.4208(16) .
O4 C15 1.2226(14) .
O5 C26 1.2267(15) .
N1 C1 1.3606(16) .
N1 C3 1.4354(16) .
N1 C2 1.4542(15) .
N2 C10 1.3547(16) .
N2 C9 1.4524(15) .
N2 C11 1.4605(15) .
N3 C15 1.3624(16) .
N3 C14 1.4474(15) .
N3 C16 1.4718(16) .
N4 C26 1.3521(15) 2
N4 C20 1.4419(15) .
N4 C19 1.4564(15) .
C1 C9 1.5299(17) .
C2 C26 1.5329(17) .
C2 H2A 0.9900 .
C2 H2B 0.9900 .
C3 C8 1.3917(18) .
C3 C4 1.392(2) .
C4 C5 1.388(2) .
C4 H4 0.9500 .
C5 C6 1.387(2) .
C5 H5 0.9500 .
C6 C7 1.378(2) .
C6 H6 0.9500 .
C7 C8 1.394(2) .
C7 H7 0.9500 .
C8 H8 0.9500 .
C9 H9A 0.9900 .
C9 H9B 0.9900 .
C10 C14 1.5325(17) .
C11 C12 1.5167(18) .
C11 H11A 0.9900 .
C11 H11B 0.9900 .
C12 H12A 0.9900 .
C12 H12B 0.9900 .
C13 H13A 0.9800 .
C13 H13B 0.9800 .
C13 H13C 0.9800 .
C14 H14A 0.9900 .
C14 H14B 0.9900 .
C15 C19 1.5364(17) .
C16 C17 1.4708(19) .
C16 H16A 0.9900 .
C16 H16B 0.9900 .
C17 C18 1.185(2) .
C18 H18 0.9500 .
C19 H19A 0.9900 .
C19 H19B 0.9900 .
C20 C25 1.3832(18) .
C20 C21 1.3880(17) .
C21 C22 1.3892(19) .
C21 H21 0.9500 .
C22 C23 1.382(2) .
C22 H22 0.9500 .
C23 C24 1.386(2) .
C23 H23 0.9500 .
C24 C25 1.3902(19) .
C24 H24 0.9500 .
C25 H25 0.9500 .
C26 N4 1.3519(15) 2
O6 H6O 0.77(8) .
